data_4348357
loop_
_publ_author_name
'Carter, Korey P.'
'Cahill, Christopher L.'

_publ_section_title
;
 Combining coordination and supramolecular chemistry to explore uranyl
 assembly in the solid state
;
_journal_issue 2
_journal_name_full 'Inorganic Chemistry Frontiers'
_journal_page_first 141
_journal_paper_doi 10.1039/C4QI00183D
_journal_volume 2
_journal_year 2015
_chemical_formula_sum 'C36 H20 Br6 Cl N3 O11 U2'
_chemical_formula_weight 1661.52
_space_group_crystal_system monoclinic
_space_group_IT_number 14
_space_group_name_Hall '-P 2ybc'
_space_group_name_H-M_alt 'P 1 21/c 1'
_symmetry_cell_setting monoclinic
_symmetry_Int_Tables_number 14
_symmetry_space_group_name_H-M 'P 1 21/c 1'
_atom_sites_solution_hydrogens geom
_audit_creation_method SHELXL-2013
_audit_update_record
;
2014-09-23 deposited with the CCDC.
2014-12-08 downloaded from the CCDC.
;
_cell_angle_alpha 90
_cell_angle_beta 107.231(3)
_cell_angle_gamma 90
_cell_formula_units_Z 4
_cell_length_a 18.8629(13)
_cell_length_b 8.6591(6)
_cell_length_c 26.9328(19)
_cell_measurement_reflns_used 41478
_cell_measurement_temperature 100(2)
_cell_measurement_theta_max 50.692
_cell_measurement_theta_min 5.220
_cell_volume 4201.6(5)
_computing_cell_refinement 'SAINT, Bruker-AXS'
_computing_data_collection 'APEX, Bruker-AXS'
_computing_data_reduction 'SAINT, Bruker-AXS'
_computing_molecular_graphics 'Crystal Maker (Palmer, 2009)'
_computing_publication_material 'WINGX (Farrugia, 2012)'
_computing_structure_refinement 'SHELXL-2013 (Sheldrick, 2013)'
_computing_structure_solution 'SIR92 (Gualardi, 1994)'
_diffrn_ambient_temperature 100(2)
_diffrn_measured_fraction_theta_full 1.000
_diffrn_measured_fraction_theta_max 0.999
_diffrn_measurement_device_type 'Bruker APEX II CCD'
_diffrn_measurement_method 'omega scans'
_diffrn_radiation_probe x-ray
_diffrn_radiation_type MoK\a
_diffrn_radiation_wavelength 0.71073
_diffrn_reflns_av_R_equivalents 0.0790
_diffrn_reflns_av_unetI/netI 0.0686
_diffrn_reflns_Laue_measured_fraction_full 1.000
_diffrn_reflns_Laue_measured_fraction_max 0.999
_diffrn_reflns_limit_h_max 24
_diffrn_reflns_limit_h_min -24
_diffrn_reflns_limit_k_max 11
_diffrn_reflns_limit_k_min -11
_diffrn_reflns_limit_l_max 34
_diffrn_reflns_limit_l_min -34
_diffrn_reflns_number 39989
_diffrn_reflns_point_group_measured_fraction_full 1.000
_diffrn_reflns_point_group_measured_fraction_max 0.999
_diffrn_reflns_theta_full 25.500
_diffrn_reflns_theta_max 27.277
_diffrn_reflns_theta_min 1.583
_diffrn_source 'fine-focus sealed tube'
_exptl_absorpt_coefficient_mu 13.530
_exptl_absorpt_correction_T_max 0.7455
_exptl_absorpt_correction_T_min 0.4400
_exptl_absorpt_correction_type empirical
_exptl_absorpt_process_details 'SADABS, Bruker-AXS (2008)'
_exptl_crystal_colour Yellow
_exptl_crystal_density_diffrn 2.627
_exptl_crystal_description Rod
_exptl_crystal_F_000 3024
_exptl_crystal_size_max 0.15
_exptl_crystal_size_mid 0.08
_exptl_crystal_size_min 0.07
_refine_diff_density_max 1.614
_refine_diff_density_min -1.613
_refine_diff_density_rms 0.234
_refine_ls_extinction_method none
_refine_ls_goodness_of_fit_ref 1.010
_refine_ls_hydrogen_treatment constr
_refine_ls_matrix_type full
_refine_ls_number_parameters 532
_refine_ls_number_reflns 9431
_refine_ls_number_restraints 18
_refine_ls_restrained_S_all 1.009
_refine_ls_R_factor_all 0.0678
_refine_ls_R_factor_gt 0.0374
_refine_ls_shift/su_max 0.001
_refine_ls_shift/su_mean 0.000
_refine_ls_structure_factor_coef Fsqd
_refine_ls_weighting_details 'w=1/[\s^2^(Fo^2^)+(0.0219P)^2^] where P=(Fo^2^+2Fc^2^)/3'
_refine_ls_weighting_scheme calc
_refine_ls_wR_factor_gt 0.0628
_refine_ls_wR_factor_ref 0.0715
_reflns_Friedel_coverage 0.000
_reflns_number_gt 6742
_reflns_number_total 9431
_reflns_threshold_expression 'I > 2\s(I)'
_cod_data_source_file c4qi00183d2.cif
_cod_data_source_block Compound_11
_cod_original_sg_symbol_H-M 'P 21/c'
_cod_database_code 4348357
_shelx_space_group_comment
;
The symmetry employed for this shelxl refinement is uniquely defined
by the following loop, which should always be used as a source of
symmetry information in preference to the above space-group names.
They are only intended as comments.
;
_shelxl_version_number 2013-4

loop_
_space_group_symop_operation_xyz
'x, y, z'
'-x, y+1/2, -z+1/2'
'-x, -y, -z'
'x, -y-1/2, z-1/2'

loop_
_atom_site_label
_atom_site_type_symbol
_atom_site_fract_x
_atom_site_fract_y
_atom_site_fract_z
_atom_site_U_iso_or_equiv
_atom_site_adp_type
_atom_site_occupancy
_atom_site_site_symmetry_order
_atom_site_calc_flag
_atom_site_refinement_flags_posn
_atom_site_refinement_flags_adp
U1 U 0.48841(2) 0.31331(3) 0.07638(2) 0.01052(7) Uani 1 1 d . .
U2 U 0.27365(2) 0.19705(3) 0.08296(2) 0.01137(7) Uani 1 1 d . .
Br2 Br 0.14898(4) -0.20935(9) -0.13365(3) 0.02344(18) Uani 1 1 d . .
Br4 Br -0.08794(4) -0.22715(9) 0.09654(3) 0.02556(19) Uani 1 1 d . .
Br3 Br -0.01713(5) -0.37959(9) -0.08750(3) 0.02802(19) Uani 1 1 d . .
Br1 Br 0.37596(4) 0.04100(9) -0.20750(3) 0.02380(18) Uani 1 1 d . .
Br6 Br 0.13601(5) 0.98134(10) 0.20881(3) 0.0382(2) Uani 1 1 d . .
Br5 Br 0.03702(5) 0.38172(13) 0.22796(4) 0.0474(3) Uani 1 1 d . .
Cl1 Cl 0.81509(10) 0.7212(2) 0.18111(7) 0.0242(4) Uani 1 1 d . .
O1 O 0.4936(2) 0.1138(5) 0.08894(17) 0.0145(11) Uani 1 1 d . .
O2 O 0.4875(2) 0.5130(5) 0.06403(17) 0.0155(11) Uani 1 1 d . .
O5 O 0.3835(2) 0.3503(5) 0.09937(17) 0.0142(11) Uani 1 1 d . .
O8 O 0.1948(2) 0.0010(5) 0.02753(18) 0.0157(11) Uani 1 1 d . .
O9 O 0.1603(3) 0.0881(5) 0.09333(19) 0.0183(11) Uani 1 1 d . .
O6 O 0.4131(3) 0.2538(5) -0.01032(17) 0.0144(11) Uani 1 1 d . .
O3 O 0.3254(2) 0.0493(5) 0.12376(17) 0.0154(11) Uani 1 1 d . .
O4 O 0.2236(2) 0.3469(5) 0.04298(19) 0.0185(12) Uani 1 1 d . .
N3 N 0.5844(3) 0.2752(6) 0.0273(2) 0.0133(13) Uani 1 1 d . .
O7 O 0.3271(3) 0.1345(5) 0.01763(18) 0.0168(11) Uani 1 1 d . .
O11 O 0.3151(3) 0.5732(5) 0.14623(19) 0.0199(12) Uani 1 1 d . .
N1 N 0.5300(3) 0.3326(6) 0.1760(2) 0.0125(13) Uani 1 1 d . .
O10 O 0.2717(3) 0.3381(5) 0.15461(18) 0.0173(11) Uani 1 1 d . .
N2 N 0.6236(3) 0.3977(6) 0.1219(2) 0.0110(12) Uani 1 1 d . .
C28 C -0.0250(4) -0.2080(8) 0.0534(3) 0.0177(16) Uani 1 1 d . .
C27 C -0.0408(4) -0.2897(8) 0.0078(3) 0.0191(17) Uani 1 1 d . .
H27 H -0.0824 -0.3532 -0.0024 0.023 Uiso 1 1 calc R U
C11 C 0.6477(3) 0.3601(7) 0.0399(2) 0.0089(14) Uani 1 1 d . U
C3 C 0.5777(4) 0.3320(7) 0.2846(3) 0.0167(16) Uani 1 1 d . .
H3 H 0.5931 0.3333 0.3207 0.020 Uiso 1 1 calc R U
C10 C 0.6668(4) 0.4349(7) 0.0913(3) 0.0127(15) Uani 1 1 d . .
C6 C 0.6407(4) 0.4563(7) 0.1703(3) 0.0126(15) Uani 1 1 d . .
C22 C 0.2636(4) -0.0093(8) -0.0758(3) 0.0165(16) Uani 1 1 d . .
H22 H 0.2407 -0.0199 -0.0497 0.020 Uiso 1 1 calc R U
C14 C 0.6121(4) 0.1894(8) -0.0495(3) 0.0131(15) Uani 1 1 d . .
H14 H 0.5994 0.1273 -0.0790 0.016 Uiso 1 1 calc R U
C35 C 0.1484(4) 0.7665(8) 0.2015(3) 0.0227(18) Uani 1 1 d . .
C13 C 0.6752(4) 0.2804(8) -0.0374(3) 0.0189(17) Uani 1 1 d . .
H13 H 0.7049 0.2841 -0.0594 0.023 Uiso 1 1 calc R U
C30 C 0.2711(4) 0.4859(8) 0.1587(3) 0.0149(16) Uani 1 1 d . .
C16 C 0.3567(4) 0.1627(7) -0.0172(3) 0.0137(15) Uani 1 1 d . .
C31 C 0.2114(4) 0.5497(8) 0.1793(3) 0.0148(16) Uani 1 1 d . .
C19 C 0.3318(4) 0.0174(8) -0.1531(3) 0.0163(16) Uani 1 1 d . U
C15 C 0.5684(4) 0.1938(7) -0.0161(3) 0.0148(15) Uani 1 1 d . .
H15 H 0.5250 0.1356 -0.0248 0.018 Uiso 1 1 calc R U
C12 C 0.6933(4) 0.3659(8) 0.0079(3) 0.0165(16) Uani 1 1 d . .
H12 H 0.7357 0.4269 0.0170 0.020 Uiso 1 1 calc R U
C7 C 0.6992(4) 0.5586(7) 0.1896(3) 0.0129(15) Uani 1 1 d . .
H7 H 0.7089 0.6002 0.2228 0.016 Uiso 1 1 calc R U
C8 C 0.7424(4) 0.5967(7) 0.1581(3) 0.0145(16) Uani 1 1 d . .
C9 C 0.7267(3) 0.5352(7) 0.1087(3) 0.0118(15) Uani 1 1 d . .
H9 H 0.7558 0.5604 0.0874 0.014 Uiso 1 1 calc R U
C4 C 0.6188(4) 0.4043(8) 0.2564(3) 0.0139(15) Uani 1 1 d . .
H4 H 0.6622 0.4567 0.2735 0.017 Uiso 1 1 calc R U
C2 C 0.5125(4) 0.2572(8) 0.2570(3) 0.0182(17) Uani 1 1 d . .
H2 H 0.4843 0.2044 0.2747 0.022 Uiso 1 1 calc R U
C20 C 0.2690(4) -0.0756(8) -0.1621(3) 0.0189(17) Uani 1 1 d . .
H20 H 0.2500 -0.1284 -0.1933 0.023 Uiso 1 1 calc R U
C5 C 0.5949(4) 0.3980(7) 0.2029(3) 0.0132(15) Uani 1 1 d . .
C1 C 0.4900(4) 0.2621(8) 0.2036(3) 0.0154(16) Uani 1 1 d . U
H1 H 0.4454 0.2151 0.1857 0.019 Uiso 1 1 calc R U
C17 C 0.3259(4) 0.0839(7) -0.0684(3) 0.0116(15) Uani 1 1 d . .
C33 C 0.1077(4) 0.5130(9) 0.2112(3) 0.0246(19) Uani 1 1 d . .
C18 C 0.3604(4) 0.0981(7) -0.1074(3) 0.0123(15) Uani 1 1 d . .
H18 H 0.4019 0.1607 -0.1027 0.015 Uiso 1 1 calc R U
C24 C 0.0836(4) -0.1041(8) 0.0384(3) 0.0143(16) Uani 1 1 d . .
C25 C 0.0691(4) -0.1846(8) -0.0076(3) 0.0156(15) Uani 1 1 d . .
H25 H 0.1009 -0.1780 -0.0282 0.019 Uiso 1 1 calc R U
C23 C 0.1495(4) 0.0003(8) 0.0543(3) 0.0138(15) Uani 1 1 d . .
C36 C 0.2038(4) 0.7084(9) 0.1829(3) 0.0216(17) Uani 1 1 d . .
H36 H 0.2358 0.7751 0.1729 0.026 Uiso 1 1 calc R U
C32 C 0.1641(4) 0.4509(9) 0.1937(3) 0.0199(17) Uani 1 1 d . .
H32 H 0.1697 0.3445 0.1920 0.024 Uiso 1 1 calc R U
C29 C 0.0361(4) -0.1119(8) 0.0693(3) 0.0150(16) Uani 1 1 d . .
H29 H 0.0452 -0.0543 0.0997 0.018 Uiso 1 1 calc R U
C21 C 0.2361(4) -0.0859(7) -0.1227(3) 0.0141(15) Uani 1 1 d . .
C26 C 0.0061(4) -0.2756(8) -0.0225(3) 0.0181(17) Uani 1 1 d . .
C34 C 0.0990(4) 0.6683(9) 0.2152(3) 0.0265(19) Uani 1 1 d . .
H34 H 0.0609 0.7076 0.2269 0.032 Uiso 1 1 calc R U

loop_
_atom_site_aniso_label
_atom_site_aniso_U_11
_atom_site_aniso_U_22
_atom_site_aniso_U_33
_atom_site_aniso_U_23
_atom_site_aniso_U_13
_atom_site_aniso_U_12
U1 0.00916(13) 0.01150(13) 0.01155(14) -0.00021(11) 0.00408(11) -0.00003(11)
U2 0.00958(13) 0.01376(13) 0.01202(14) -0.00048(12) 0.00514(11) -0.00025(11)
Br2 0.0189(4) 0.0253(4) 0.0248(4) -0.0042(3) 0.0043(3) -0.0052(3)
Br4 0.0184(4) 0.0287(4) 0.0343(5) 0.0002(4) 0.0151(4) -0.0044(3)
Br3 0.0310(5) 0.0254(4) 0.0238(5) -0.0055(4) 0.0022(4) -0.0033(4)
Br1 0.0245(4) 0.0353(5) 0.0147(4) -0.0006(3) 0.0108(3) 0.0024(4)
Br6 0.0413(6) 0.0346(5) 0.0320(5) -0.0136(4) 0.0006(4) 0.0144(4)
Br5 0.0256(5) 0.0784(7) 0.0465(6) 0.0220(5) 0.0235(5) 0.0020(5)
Cl1 0.0203(10) 0.0233(10) 0.0292(11) 0.0023(9) 0.0076(9) -0.0088(8)
O1 0.011(3) 0.020(3) 0.011(3) -0.002(2) 0.000(2) 0.000(2)
O2 0.014(3) 0.016(2) 0.017(3) 0.001(2) 0.004(2) 0.002(2)
O5 0.009(2) 0.021(3) 0.013(3) -0.003(2) 0.004(2) -0.001(2)
O8 0.013(3) 0.019(3) 0.016(3) -0.003(2) 0.004(2) -0.003(2)
O9 0.017(3) 0.021(3) 0.019(3) -0.002(2) 0.009(2) -0.005(2)
O6 0.012(3) 0.017(2) 0.014(3) 0.002(2) 0.005(2) -0.003(2)
O3 0.015(3) 0.021(3) 0.012(3) -0.003(2) 0.007(2) -0.001(2)
O4 0.009(3) 0.018(3) 0.026(3) 0.001(2) 0.001(2) 0.002(2)
N3 0.013(3) 0.012(3) 0.015(3) -0.002(3) 0.006(3) 0.000(2)
O7 0.017(3) 0.026(3) 0.010(3) -0.002(2) 0.008(2) -0.002(2)
O11 0.021(3) 0.020(3) 0.024(3) -0.001(2) 0.014(2) -0.005(2)
N1 0.011(3) 0.011(3) 0.016(3) -0.004(2) 0.004(3) -0.001(2)
O10 0.019(3) 0.016(3) 0.019(3) -0.005(2) 0.009(2) -0.003(2)
N2 0.010(3) 0.012(3) 0.012(3) 0.001(2) 0.004(3) 0.001(2)
C28 0.017(4) 0.018(4) 0.023(4) 0.010(3) 0.014(3) 0.008(3)
C27 0.015(4) 0.013(4) 0.027(4) 0.006(3) 0.003(3) 0.003(3)
C11 0.0087(16) 0.0089(16) 0.0092(16) 0.0003(10) 0.0029(10) 0.0010(10)
C3 0.022(4) 0.014(4) 0.012(4) 0.000(3) 0.002(3) 0.003(3)
C10 0.011(4) 0.009(3) 0.018(4) 0.004(3) 0.005(3) 0.004(3)
C6 0.011(4) 0.011(3) 0.016(4) 0.001(3) 0.004(3) 0.003(3)
C22 0.019(4) 0.020(4) 0.011(4) 0.002(3) 0.004(3) 0.004(3)
C14 0.015(4) 0.014(3) 0.009(3) 0.005(3) 0.002(3) 0.006(3)
C35 0.026(5) 0.022(4) 0.018(4) -0.008(3) 0.003(4) 0.011(4)
C13 0.029(4) 0.019(4) 0.015(4) 0.007(3) 0.015(3) 0.011(3)
C30 0.013(4) 0.020(4) 0.014(4) -0.004(3) 0.008(3) 0.001(3)
C16 0.010(4) 0.009(4) 0.017(4) -0.004(3) -0.003(3) 0.004(3)
C31 0.015(4) 0.020(4) 0.010(4) -0.001(3) 0.004(3) 0.004(3)
C19 0.016(3) 0.022(3) 0.015(3) 0.000(3) 0.011(3) 0.007(3)
C15 0.014(4) 0.009(3) 0.022(4) 0.006(3) 0.007(3) 0.005(3)
C12 0.012(4) 0.015(4) 0.026(4) 0.004(3) 0.012(3) -0.001(3)
C7 0.012(4) 0.014(4) 0.013(4) -0.001(3) 0.005(3) 0.000(3)
C8 0.010(4) 0.011(4) 0.019(4) 0.005(3) 0.000(3) 0.000(3)
C9 0.006(3) 0.010(3) 0.022(4) 0.007(3) 0.008(3) 0.001(3)
C4 0.005(3) 0.015(4) 0.020(4) -0.004(3) 0.001(3) 0.003(3)
C2 0.022(4) 0.018(4) 0.018(4) -0.002(3) 0.012(3) 0.002(3)
C20 0.023(4) 0.016(4) 0.017(4) 0.002(3) 0.004(3) 0.002(3)
C5 0.011(4) 0.007(3) 0.021(4) -0.001(3) 0.003(3) -0.001(3)
C1 0.010(3) 0.018(3) 0.022(4) -0.003(3) 0.010(3) -0.005(3)
C17 0.010(4) 0.012(3) 0.012(4) 0.004(3) 0.002(3) 0.002(3)
C33 0.025(5) 0.033(5) 0.021(4) 0.001(4) 0.016(4) 0.007(4)
C18 0.013(4) 0.010(3) 0.013(4) 0.001(3) 0.004(3) 0.004(3)
C24 0.004(3) 0.016(4) 0.019(4) 0.000(3) -0.002(3) -0.001(3)
C25 0.016(4) 0.019(4) 0.012(4) 0.007(3) 0.005(3) -0.005(3)
C23 0.013(4) 0.013(4) 0.017(4) 0.002(3) 0.007(3) 0.006(3)
C36 0.023(4) 0.030(5) 0.009(4) -0.002(3) 0.000(3) 0.003(4)
C32 0.021(4) 0.024(4) 0.018(4) -0.002(3) 0.011(3) 0.006(3)
C29 0.018(4) 0.015(4) 0.015(4) 0.003(3) 0.010(3) 0.000(3)
C21 0.008(4) 0.009(3) 0.021(4) 0.002(3) -0.001(3) -0.001(3)
C26 0.019(4) 0.015(4) 0.017(4) -0.003(3) -0.001(3) 0.006(3)
C34 0.020(4) 0.048(5) 0.009(4) -0.003(4) 0.000(3) 0.008(4)

loop_
_atom_type_symbol
_atom_type_description
_atom_type_scat_dispersion_real
_atom_type_scat_dispersion_imag
_atom_type_scat_source
C C 0.0033 0.0016 'International Tables Vol C Tables 4.2.6.8 and 6.1.1.4'
H H 0.0000 0.0000 'International Tables Vol C Tables 4.2.6.8 and 6.1.1.4'
N N 0.0061 0.0033 'International Tables Vol C Tables 4.2.6.8 and 6.1.1.4'
O O 0.0106 0.0060 'International Tables Vol C Tables 4.2.6.8 and 6.1.1.4'
Cl Cl 0.1484 0.1585 'International Tables Vol C Tables 4.2.6.8 and 6.1.1.4'
Br Br -0.2901 2.4595 'International Tables Vol C Tables 4.2.6.8 and 6.1.1.4'
U U -9.6767 9.6646 'International Tables Vol C Tables 4.2.6.8 and 6.1.1.4'

loop_
_geom_angle_atom_site_label_1
_geom_angle_atom_site_label_2
_geom_angle_atom_site_label_3
_geom_angle
O1 U1 O2 177.4(2)
O1 U1 O5 95.14(18)
O2 U1 O5 87.29(18)
O1 U1 O6 87.68(18)
O2 U1 O6 93.28(18)
O5 U1 O6 89.04(15)
O1 U1 N3 88.00(18)
O2 U1 N3 89.86(18)
O5 U1 N3 165.60(17)
O6 U1 N3 77.03(16)
O1 U1 N1 83.13(18)
O2 U1 N1 96.69(19)
O5 U1 N1 74.11(16)
O6 U1 N1 159.91(16)
N3 U1 N1 120.26(17)
O1 U1 N2 101.29(18)
O2 U1 N2 76.38(19)
O5 U1 N2 130.50(16)
O6 U1 N2 137.50(16)
N3 U1 N2 62.08(17)
N1 U1 N2 62.20(17)
O4 U2 O3 178.8(2)
O4 U2 O10 89.02(19)
O3 U2 O10 90.34(18)
O4 U2 O7 89.03(19)
O3 U2 O7 91.04(18)
O10 U2 O7 151.09(16)
O4 U2 O5 88.99(18)
O3 U2 O5 89.87(18)
O10 U2 O5 77.18(15)
O7 U2 O5 73.95(15)
O4 U2 O9 91.48(18)
O3 U2 O9 89.46(18)
O10 U2 O9 82.86(16)
O7 U2 O9 126.03(16)
O5 U2 O9 160.02(15)
O4 U2 O8 91.11(18)
O3 U2 O8 90.07(18)
O10 U2 O8 136.31(15)
O7 U2 O8 72.57(15)
O5 U2 O8 146.51(15)
O9 U2 O8 53.46(15)
O4 U2 C23 91.5(2)
O3 U2 C23 89.6(2)
O10 U2 C23 109.46(18)
O7 U2 C23 99.43(18)
O5 U2 C23 173.34(17)
O9 U2 C23 26.61(16)
O8 U2 C23 26.85(16)
U1 O5 U2 130.63(19)
C23 O8 U2 92.7(4)
C23 O9 U2 93.9(4)
C16 O6 U1 119.6(4)
C15 N3 C11 117.7(6)
C15 N3 U1 120.9(4)
C11 N3 U1 120.4(4)
C16 O7 U2 155.3(4)
C5 N1 C1 117.4(6)
C5 N1 U1 122.4(4)
C1 N1 U1 119.9(4)
C30 O10 U2 127.2(4)
C6 N2 C10 118.9(6)
C6 N2 U1 119.0(4)
C10 N2 U1 117.7(4)
C27 C28 C29 122.0(6)
C27 C28 Br4 119.5(5)
C29 C28 Br4 118.5(5)
C28 C27 C26 118.6(7)
C28 C27 H27 120.7
C26 C27 H27 120.7
N3 C11 C12 121.7(6)
N3 C11 C10 115.1(6)
C12 C11 C10 123.0(6)
C4 C3 C2 117.9(7)
C4 C3 H3 121.1
C2 C3 H3 121.1
N2 C10 C9 121.2(6)
N2 C10 C11 116.3(6)
C9 C10 C11 122.5(6)
N2 C6 C7 122.6(6)
N2 C6 C5 115.4(6)
C7 C6 C5 122.0(6)
C21 C22 C17 118.7(6)
C21 C22 H22 120.6
C17 C22 H22 120.6
C13 C14 C15 117.8(6)
C13 C14 H14 121.1
C15 C14 H14 121.1
C36 C35 C34 120.9(7)
C36 C35 Br6 121.7(6)
C34 C35 Br6 117.4(6)
C12 C13 C14 118.9(6)
C12 C13 H13 120.6
C14 C13 H13 120.6
O11 C30 O10 124.0(6)
O11 C30 C31 120.8(6)
O10 C30 C31 115.2(6)
O7 C16 O6 122.9(6)
O7 C16 C17 117.9(6)
O6 C16 C17 119.2(6)
C32 C31 C36 120.5(7)
C32 C31 C30 119.8(6)
C36 C31 C30 119.7(6)
C18 C19 C20 122.4(6)
C18 C19 Br1 119.3(5)
C20 C19 Br1 118.2(5)
N3 C15 C14 124.2(7)
N3 C15 H15 117.9
C14 C15 H15 117.9
C13 C12 C11 119.6(6)
C13 C12 H12 120.2
C11 C12 H12 120.2
C8 C7 C6 118.0(6)
C8 C7 H7 121.0
C6 C7 H7 121.0
C7 C8 C9 120.3(6)
C7 C8 Cl1 118.9(6)
C9 C8 Cl1 120.8(5)
C8 C9 C10 119.0(6)
C8 C9 H9 120.5
C10 C9 H9 120.5
C5 C4 C3 119.5(6)
C5 C4 H4 120.2
C3 C4 H4 120.2
C1 C2 C3 119.5(7)
C1 C2 H2 120.2
C3 C2 H2 120.2
C21 C20 C19 117.1(7)
C21 C20 H20 121.4
C19 C20 H20 121.4
N1 C5 C4 122.8(6)
N1 C5 C6 114.7(6)
C4 C5 C6 122.4(6)
N1 C1 C2 122.7(7)
N1 C1 H1 118.7
C2 C1 H1 118.7
C22 C17 C18 120.3(6)
C22 C17 C16 118.6(6)
C18 C17 C16 121.1(6)
C34 C33 C32 122.0(7)
C34 C33 Br5 117.4(6)
C32 C33 Br5 120.5(6)
C19 C18 C17 118.8(6)
C19 C18 H18 120.6
C17 C18 H18 120.6
C25 C24 C29 121.4(6)
C25 C24 C23 119.5(6)
C29 C24 C23 119.0(6)
C24 C25 C26 118.4(6)
C24 C25 H25 120.8
C26 C25 H25 120.8
O9 C23 O8 119.9(6)
O9 C23 C24 121.3(6)
O8 C23 C24 118.8(6)
O9 C23 U2 59.4(3)
O8 C23 U2 60.5(3)
C24 C23 U2 179.2(5)
C35 C36 C31 119.4(7)
C35 C36 H36 120.3
C31 C36 H36 120.3
C31 C32 C33 118.7(7)
C31 C32 H32 120.6
C33 C32 H32 120.6
C28 C29 C24 117.9(6)
C28 C29 H29 121.1
C24 C29 H29 121.1
C20 C21 C22 122.6(6)
C20 C21 Br2 118.7(5)
C22 C21 Br2 118.8(5)
C27 C26 C25 121.8(7)
C27 C26 Br3 119.4(6)
C25 C26 Br3 118.8(5)
C33 C34 C35 118.4(7)
C33 C34 H34 120.8
C35 C34 H34 120.8

loop_
_geom_bond_atom_site_label_1
_geom_bond_atom_site_label_2
_geom_bond_distance
U1 O1 1.758(4)
U1 O2 1.760(4)
U1 O5 2.264(4)
U1 O6 2.402(5)
U1 N3 2.560(5)
U1 N1 2.568(6)
U1 N2 2.587(5)
U2 O4 1.769(5)
U2 O3 1.778(5)
U2 O10 2.293(4)
U2 O7 2.336(4)
U2 O5 2.390(4)
U2 O9 2.428(4)
U2 O8 2.451(4)
U2 C23 2.813(7)
Br2 C21 1.909(6)
Br4 C28 1.899(7)
Br3 C26 1.900(7)
Br1 C19 1.898(7)
Br6 C35 1.893(7)
Br5 C33 1.906(8)
Cl1 C8 1.710(7)
O8 C23 1.272(8)
O9 C23 1.263(8)
O6 C16 1.294(8)
N3 C15 1.321(8)
N3 C11 1.357(8)
O7 C16 1.248(8)
O11 C30 1.240(8)
N1 C5 1.349(8)
N1 C1 1.351(8)
O10 C30 1.285(8)
N2 C6 1.346(8)
N2 C10 1.356(8)
C28 C27 1.371(10)
C28 C29 1.382(9)
C27 C26 1.377(10)
C27 H27 0.9300
C11 C12 1.386(9)
C11 C10 1.474(9)
C3 C4 1.385(9)
C3 C2 1.394(9)
C3 H3 0.9300
C10 C9 1.392(9)
C6 C7 1.391(9)
C6 C5 1.491(9)
C22 C21 1.385(9)
C22 C17 1.392(9)
C22 H22 0.9300
C14 C13 1.384(9)
C14 C15 1.390(9)
C14 H14 0.9300
C35 C36 1.381(10)
C35 C34 1.390(10)
C13 C12 1.381(9)
C13 H13 0.9300
C30 C31 1.498(9)
C16 C17 1.493(9)
C31 C32 1.374(9)
C31 C36 1.389(9)
C19 C18 1.379(9)
C19 C20 1.393(9)
C15 H15 0.9300
C12 H12 0.9300
C7 C8 1.379(9)
C7 H7 0.9300
C8 C9 1.381(9)
C9 H9 0.9300
C4 C5 1.379(9)
C4 H4 0.9300
C2 C1 1.376(9)
C2 H2 0.9300
C20 C21 1.382(9)
C20 H20 0.9300
C1 H1 0.9300
C17 C18 1.396(9)
C33 C34 1.363(10)
C33 C32 1.392(9)
C18 H18 0.9300
C24 C25 1.377(9)
C24 C29 1.396(9)
C24 C23 1.492(9)
C25 C26 1.382(9)
C25 H25 0.9300
C36 H36 0.9300
C32 H32 0.9300
C29 H29 0.9300
C34 H34 0.9300
